data_1567706
loop_
_publ_author_name
'Stegbauer, Simone'
'Jandl, Christian'
'Bach, Thorsten'

_publ_section_title
;
 Chiral Lewis acid catalysis in a visible light-triggered
 cycloaddition/rearrangement cascade
;
_journal_name_full 'Chemical Science'
_journal_paper_doi 10.1039/D2SC03159K
_journal_year 2022
_chemical_absolute_configuration ad
_chemical_compound_source 'see text'
_chemical_formula_moiety 'C17 H17 Cl O2'
_chemical_formula_sum 'C17 H17 Cl O2'
_chemical_formula_weight 288.76
_space_group_IT_number 4
_space_group_name_Hall 'P 2yb'
_space_group_name_H-M_alt 'P 1 21 1'
_symmetry_cell_setting monoclinic
_symmetry_Int_Tables_number 4
_symmetry_space_group_name_Hall 'P 2yb'
_symmetry_space_group_name_H-M 'P 1 21 1'
_atom_sites_solution_hydrogens geom
_atom_sites_solution_primary iterative
_atom_sites_solution_secondary difmap
_audit_update_record
;
2022-03-12 deposited with the CCDC.	2022-09-19 downloaded from the CCDC.
;
_cell_angle_alpha 90
_cell_angle_beta 90.320(2)
_cell_angle_gamma 90
_cell_formula_units_Z 2
_cell_length_a 6.0803(3)
_cell_length_b 8.5188(4)
_cell_length_c 13.8407(6)
_cell_measurement_reflns_used 9872
_cell_measurement_temperature 123
_cell_measurement_theta_max 28.3564
_cell_measurement_theta_min 2.8077
_cell_volume 716.89(6)
_computing_cell_refinement 'SAINT (Bruker, 2019)'
_computing_data_collection 'APEX III Control Software (Bruker, 2019)'
_computing_data_reduction 'SAINT (Bruker, 2019)'
_computing_molecular_graphics 'PLATON (Spek, 2011)'
_computing_publication_material 'PLATON (Spek, 2011), enCIFer (Allen, 2004)'
_computing_structure_refinement 'SHELXL (Sheldrick, 2018), SHELXLE (Huebschle, 2011)'
_computing_structure_solution 'SHELXT (Sheldrick, 2015)'
_diffrn_ambient_temperature 123
_diffrn_detector ' Bruker Photon-100 CMOS '
_diffrn_detector_area_resol_mean 16
_diffrn_measured_fraction_theta_full 0.996
_diffrn_measured_fraction_theta_max 0.997
_diffrn_measurement_device ' \k-geometry diffractometer '
_diffrn_measurement_device_type ' Bruker D8 Venture '
_diffrn_measurement_method ' phi- and omega-rotation '
_diffrn_radiation_monochromator 'Helios optic'
_diffrn_radiation_probe x-ray
_diffrn_radiation_source 'TXS rotating anode'
_diffrn_radiation_type MoK\a
_diffrn_radiation_wavelength 0.71073
_diffrn_reflns_av_R_equivalents 0.0178
_diffrn_reflns_av_unetI/netI 0.0152
_diffrn_reflns_limit_h_max 8
_diffrn_reflns_limit_h_min -8
_diffrn_reflns_limit_k_max 11
_diffrn_reflns_limit_k_min -11
_diffrn_reflns_limit_l_max 18
_diffrn_reflns_limit_l_min -18
_diffrn_reflns_number 24577
_diffrn_reflns_reduction_process
;
;
_diffrn_reflns_theta_full 25.24
_diffrn_reflns_theta_max 28.36
_diffrn_reflns_theta_min 2.81
_exptl_absorpt_coefficient_mu 0.265
_exptl_absorpt_correction_T_max 0.7457
_exptl_absorpt_correction_T_min 0.7193
_exptl_absorpt_correction_type multi-scan
_exptl_absorpt_process_details 'SADABS 2016/2, Bruker, 2016'
_exptl_crystal_colour colourless
_exptl_crystal_density_diffrn 1.338
_exptl_crystal_density_method 'Not Measured'
_exptl_crystal_description fragment
_exptl_crystal_F_000 304
_exptl_crystal_size_max 0.278
_exptl_crystal_size_mid 0.200
_exptl_crystal_size_min 0.099
_refine_diff_density_max 0.232
_refine_diff_density_min -0.332
_refine_diff_density_rms 0.040
_refine_ls_abs_structure_details 'Flack (1983)'
_refine_ls_abs_structure_Flack 0.015(7)
_refine_ls_extinction_method none
_refine_ls_goodness_of_fit_ref 1.050
_refine_ls_hydrogen_treatment constr
_refine_ls_matrix_type full
_refine_ls_number_parameters 183
_refine_ls_number_reflns 3555
_refine_ls_number_restraints 1
_refine_ls_restrained_S_all 1.050
_refine_ls_R_factor_all 0.0249
_refine_ls_R_factor_gt 0.0247
_refine_ls_shift/su_max 0.000
_refine_ls_shift/su_mean 0.000
_refine_ls_structure_factor_coef Fsqd
_refine_ls_weighting_details 'W=1/[\S^2^(FO^2^)+(0.0336P)^2^+0.1944P] WHERE P=(FO^2^+2FC^2^)/3'
_refine_ls_weighting_scheme calc
_refine_ls_wR_factor_gt 0.0665
_refine_ls_wR_factor_ref 0.0667
_reflns_number_gt 3527
_reflns_number_total 3555
_reflns_threshold_expression I>2\s(I)
_cod_data_source_file d2sc03159k2.cif
_cod_data_source_block compound_8m
_cod_original_sg_symbol_H-M 'P 21'
_cod_database_code 1567706

loop_
_space_group_symop_id
_space_group_symop_operation_xyz
1 x,y,z
2 -x,1/2+y,-z

loop_
_atom_site_aniso_label
_atom_site_aniso_U_11
_atom_site_aniso_U_22
_atom_site_aniso_U_33
_atom_site_aniso_U_23
_atom_site_aniso_U_13
_atom_site_aniso_U_12
Cl1 0.0585(3) 0.0274(2) 0.0101(2) -0.0010(2) -0.0005(2) -0.0185(2)
O1 0.0407(7) 0.0308(7) 0.0138(6) -0.0002(5) -0.0055(5) 0.0189(6)
O2 0.0167(6) 0.0614(11) 0.0380(8) -0.0209(7) -0.0040(5) 0.0030(6)
C1 0.0354(8) 0.0197(7) 0.0102(6) -0.0004(7) -0.0006(5) -0.0127(7)
C2 0.0288(8) 0.0265(9) 0.0156(8) -0.0061(6) 0.0062(6) -0.0060(7)
C3 0.0208(7) 0.0250(8) 0.0161(7) -0.0043(6) 0.0020(6) 0.0017(6)
C4 0.0181(6) 0.0158(8) 0.0119(6) -0.0015(5) 0.0004(5) -0.0014(5)
C5 0.0215(7) 0.0150(6) 0.0127(6) 0.0010(5) -0.0023(5) -0.0024(5)
C6 0.0316(8) 0.0177(7) 0.0136(7) 0.0017(6) -0.0052(6) -0.0044(6)
C7 0.0179(7) 0.0162(7) 0.0125(7) 0.0002(5) -0.0005(5) 0.0032(5)
C8 0.0159(6) 0.0169(7) 0.0121(6) -0.0004(5) 0.0008(5) 0.0000(5)
C9 0.0169(6) 0.0232(8) 0.0176(7) -0.0026(6) 0.0002(5) 0.0064(6)
C10 0.0218(7) 0.0233(8) 0.0193(8) -0.0002(6) -0.0052(6) 0.0072(6)
C11 0.0335(8) 0.0286(8) 0.0137(7) -0.0025(7) -0.0034(6) 0.0173(7)
C12 0.0449(10) 0.0216(8) 0.0149(7) 0.0039(7) 0.0009(7) 0.0014(8)
C13 0.0196(6) 0.0214(7) 0.0113(6) 0.0004(7) 0.0024(5) -0.0005(6)
C14 0.0140(6) 0.0238(8) 0.0113(7) -0.0019(6) 0.0021(5) 0.0020(6)
C15 0.0160(7) 0.0298(9) 0.0244(8) -0.0073(7) 0.0048(6) 0.0009(6)
C16 0.0254(8) 0.0374(10) 0.0115(7) -0.0026(7) 0.0019(6) -0.0019(7)
C17 0.0231(7) 0.0217(8) 0.0228(8) -0.0050(6) 0.0006(6) 0.0045(6)

loop_
_atom_site_label
_atom_site_type_symbol
_atom_site_thermal_displace_type
_atom_site_fract_x
_atom_site_fract_y
_atom_site_fract_z
_atom_site_occupancy
_atom_site_U_iso_or_equiv
_atom_site_calc_flag
_atom_site_refinement_flags
_atom_site_disorder_assembly
_atom_site_disorder_group
Cl1 Cl Uani 0.27122(9) 0.43045(6) 0.24174(3) 1.000 0.0320(1) d . . .
O1 O Uani 0.4782(2) 0.27439(17) 0.81897(9) 1.000 0.0285(4) d . . .
O2 O Uani 0.6609(2) 0.5767(2) 0.93251(11) 1.000 0.0387(5) d . . .
C1 C Uani 0.2875(3) 0.4225(2) 0.36688(10) 1.000 0.0218(4) d . . .
C2 C Uani 0.4626(3) 0.3394(2) 0.40973(12) 1.000 0.0236(5) d . . .
C3 C Uani 0.4744(3) 0.3288(2) 0.50845(12) 1.000 0.0206(4) d . . .
C4 C Uani 0.3142(2) 0.40077(17) 0.56858(11) 1.000 0.0153(4) d . . .
C5 C Uani 0.1430(3) 0.48770(19) 0.52354(11) 1.000 0.0164(4) d . . .
C6 C Uani 0.1322(3) 0.4964(2) 0.42134(12) 1.000 0.0210(4) d . . .
C7 C Uani 0.3179(3) 0.38587(17) 0.67133(11) 1.000 0.0155(4) d . . .
C8 C Uani 0.1616(2) 0.46009(17) 0.72705(10) 1.000 0.0150(4) d . . .
C9 C Uani -0.0048(3) 0.5502(2) 0.68059(11) 1.000 0.0192(4) d . . .
C10 C Uani -0.0151(3) 0.5633(2) 0.58234(12) 1.000 0.0215(4) d . . .
C11 C Uani 0.4847(3) 0.2776(2) 0.71689(12) 1.000 0.0253(4) d . . .
C12 C Uani 0.2572(3) 0.2725(2) 0.85427(13) 1.000 0.0271(5) d . . .
C13 C Uani 0.1559(2) 0.4335(2) 0.83571(10) 1.000 0.0174(4) d . . .
C14 C Uani 0.2711(2) 0.5628(2) 0.89809(11) 1.000 0.0164(4) d . . .
C15 C Uani 0.5134(3) 0.5730(2) 0.87416(13) 1.000 0.0234(5) d . . .
C16 C Uani 0.2373(3) 0.5315(2) 1.00574(12) 1.000 0.0248(5) d . . .
C17 C Uani 0.1797(3) 0.7267(2) 0.87320(13) 1.000 0.0225(4) d . . .
H2 H Uiso 0.57138 0.29114 0.37069 1.000 0.0280 c RU . .
H3 H Uiso 0.59217 0.27215 0.53738 1.000 0.0250 c RU . .
H6 H Uiso 0.01716 0.55365 0.39079 1.000 0.0250 c RU . .
H9 H Uiso -0.11140 0.60252 0.71879 1.000 0.0230 c RU . .
H10 H Uiso -0.12907 0.62342 0.55318 1.000 0.0260 c RU . .
H11A H Uiso 0.45974 0.16992 0.69225 1.000 0.0300 c RU . .
H11B H Uiso 0.63355 0.31053 0.69648 1.000 0.0300 c RU . .
H12A H Uiso 0.25688 0.24914 0.92434 1.000 0.0330 c RU . .
H12B H Uiso 0.17081 0.19044 0.82054 1.000 0.0330 c RU . .
H13 H Uiso -0.00182 0.42870 0.85553 1.000 0.0210 c RU . .
H15 H Uiso 0.55211 0.57669 0.80779 1.000 0.0280 c RU . .
H16A H Uiso 0.07978 0.52059 1.01883 1.000 0.0370 c RU . .
H16B H Uiso 0.29695 0.61931 1.04337 1.000 0.0370 c RU . .
H16C H Uiso 0.31346 0.43447 1.02405 1.000 0.0370 c RU . .
H17A H Uiso 0.21106 0.75100 0.80546 1.000 0.0340 c RU . .
H17B H Uiso 0.24949 0.80537 0.91493 1.000 0.0340 c RU . .
H17C H Uiso 0.02029 0.72794 0.88338 1.000 0.0340 c RU . .

loop_
_atom_type_symbol
_atom_type_description
_atom_type_scat_dispersion_real
_atom_type_scat_dispersion_imag
_atom_type_scat_source
C C 0.0033 0.0016 ' International Tables Vol C Tables 4.2.6.8 and 6.1.1.4'
H H 0.0000 0.0000 ' International Tables Vol C Tables 4.2.6.8 and 6.1.1.4'
Cl Cl 0.1484 0.1585 ' International Tables Vol C Tables 4.2.6.8 and 6.1.1.4'
O O 0.0106 0.0060 ' International Tables Vol C Tables 4.2.6.8 and 6.1.1.4'

loop_
_geom_angle_atom_site_label_1
_geom_angle_atom_site_label_2
_geom_angle_atom_site_label_3
_geom_angle
_geom_angle_site_symmetry_1
_geom_angle_site_symmetry_2
_geom_angle_site_symmetry_3
_geom_angle_publ_flag
C11 O1 C12 111.87(13) . . . yes
Cl1 C1 C2 118.63(13) . . . yes
Cl1 C1 C6 119.81(13) . . . yes
C2 C1 C6 121.56(14) . . . no
C1 C2 C3 119.25(16) . . . no
C2 C3 C4 121.48(16) . . . no
C3 C4 C5 118.08(14) . . . no
C3 C4 C7 122.48(14) . . . no
C5 C4 C7 119.43(13) . . . no
C4 C5 C6 119.70(15) . . . no
C4 C5 C10 118.88(14) . . . no
C6 C5 C10 121.42(16) . . . no
C1 C6 C5 119.90(16) . . . no
C4 C7 C8 120.57(14) . . . no
C4 C7 C11 118.56(14) . . . no
C8 C7 C11 120.70(14) . . . no
C7 C8 C9 119.03(13) . . . no
C7 C8 C13 120.24(12) . . . no
C9 C8 C13 120.51(12) . . . no
C8 C9 C10 121.56(15) . . . no
C5 C10 C9 120.47(16) . . . no
O1 C11 C7 114.05(14) . . . yes
O1 C12 C13 108.14(13) . . . yes
C8 C13 C12 106.80(12) . . . no
C8 C13 C14 115.37(13) . . . no
C12 C13 C14 111.19(12) . . . no
C13 C14 C15 110.68(12) . . . no
C13 C14 C16 110.69(13) . . . no
C13 C14 C17 110.80(12) . . . no
C15 C14 C16 111.07(13) . . . no
C15 C14 C17 104.43(13) . . . no
C16 C14 C17 109.01(13) . . . no
O2 C15 C14 125.22(16) . . . yes
C1 C2 H2 120.00 . . . no
C3 C2 H2 120.00 . . . no
C2 C3 H3 119.00 . . . no
C4 C3 H3 119.00 . . . no
C1 C6 H6 120.00 . . . no
C5 C6 H6 120.00 . . . no
C8 C9 H9 119.00 . . . no
C10 C9 H9 119.00 . . . no
C5 C10 H10 120.00 . . . no
C9 C10 H10 120.00 . . . no
O1 C11 H11A 109.00 . . . no
O1 C11 H11B 109.00 . . . no
C7 C11 H11A 109.00 . . . no
C7 C11 H11B 109.00 . . . no
H11A C11 H11B 108.00 . . . no
O1 C12 H12A 110.00 . . . no
O1 C12 H12B 110.00 . . . no
C13 C12 H12A 110.00 . . . no
C13 C12 H12B 110.00 . . . no
H12A C12 H12B 108.00 . . . no
C8 C13 H13 108.00 . . . no
C12 C13 H13 108.00 . . . no
C14 C13 H13 108.00 . . . no
O2 C15 H15 117.00 . . . no
C14 C15 H15 117.00 . . . no
C14 C16 H16A 109.00 . . . no
C14 C16 H16B 109.00 . . . no
C14 C16 H16C 109.00 . . . no
H16A C16 H16B 109.00 . . . no
H16A C16 H16C 109.00 . . . no
H16B C16 H16C 109.00 . . . no
C14 C17 H17A 109.00 . . . no
C14 C17 H17B 109.00 . . . no
C14 C17 H17C 109.00 . . . no
H17A C17 H17B 109.00 . . . no
H17A C17 H17C 109.00 . . . no
H17B C17 H17C 109.00 . . . no

loop_
_geom_bond_atom_site_label_1
_geom_bond_atom_site_label_2
_geom_bond_distance
_geom_bond_site_symmetry_1
_geom_bond_site_symmetry_2
_geom_bond_publ_flag
Cl1 C1 1.7356(14) . . yes
O1 C11 1.414(2) . . yes
O1 C12 1.433(2) . . yes
O2 C15 1.204(2) . . yes
C1 C2 1.407(2) . . no
C1 C6 1.365(2) . . no
C2 C3 1.371(2) . . no
C3 C4 1.424(2) . . no
C4 C5 1.419(2) . . no
C4 C7 1.428(2) . . no
C5 C6 1.418(2) . . no
C5 C10 1.418(2) . . no
C7 C8 1.381(2) . . no
C7 C11 1.507(2) . . no
C8 C9 1.421(2) . . no
C8 C13 1.522(2) . . no
C9 C10 1.366(2) . . no
C12 C13 1.525(2) . . no
C13 C14 1.563(2) . . no
C14 C15 1.514(2) . . no
C14 C16 1.529(2) . . no
C14 C17 1.541(2) . . no
C2 H2 0.9500 . . no
C3 H3 0.9500 . . no
C6 H6 0.9500 . . no
C9 H9 0.9500 . . no
C10 H10 0.9500 . . no
C11 H11A 0.9900 . . no
C11 H11B 0.9900 . . no
C12 H12A 0.9900 . . no
C12 H12B 0.9900 . . no
C13 H13 1.0000 . . no
C15 H15 0.9500 . . no
C16 H16A 0.9800 . . no
C16 H16B 0.9800 . . no
C16 H16C 0.9800 . . no
C17 H17A 0.9800 . . no
C17 H17B 0.9800 . . no
C17 H17C 0.9800 . . no

loop_
_geom_hbond_atom_site_label_D
_geom_hbond_atom_site_label_H
_geom_hbond_atom_site_label_A
_geom_hbond_distance_DH
_geom_hbond_distance_HA
_geom_hbond_distance_DA
_geom_hbond_angle_DHA
_geom_hbond_site_symmetry_A
_geom_hbond_publ_flag
C11 H11A Cl1 0.9900 2.7700 3.3566(18) 119.00 2_646 yes
C12 H12A O2 0.9900 2.5100 3.424(2) 153.00 2_647 yes

loop_
_geom_torsion_atom_site_label_1
_geom_torsion_atom_site_label_2
_geom_torsion_atom_site_label_3
_geom_torsion_atom_site_label_4
_geom_torsion
_geom_torsion_site_symmetry_1
_geom_torsion_site_symmetry_2
_geom_torsion_site_symmetry_3
_geom_torsion_site_symmetry_4
_geom_torsion_publ_flag
C12 O1 C11 C7 41.70(19) . . . . no
C11 O1 C12 C13 -70.93(17) . . . . no
Cl1 C1 C2 C3 -178.36(14) . . . . no
C6 C1 C2 C3 1.8(3) . . . . no
Cl1 C1 C6 C5 178.88(13) . . . . no
C2 C1 C6 C5 -1.3(3) . . . . no
C1 C2 C3 C4 -0.4(3) . . . . no
C2 C3 C4 C5 -1.4(2) . . . . no
C2 C3 C4 C7 177.33(16) . . . . no
C3 C4 C5 C6 1.9(2) . . . . no
C3 C4 C5 C10 -178.53(15) . . . . no
C7 C4 C5 C6 -176.87(15) . . . . no
C7 C4 C5 C10 2.7(2) . . . . no
C3 C4 C7 C8 178.78(15) . . . . no
C3 C4 C7 C11 -5.9(2) . . . . no
C5 C4 C7 C8 -2.5(2) . . . . no
C5 C4 C7 C11 172.82(15) . . . . no
C4 C5 C6 C1 -0.6(3) . . . . no
C10 C5 C6 C1 179.84(17) . . . . no
C4 C5 C10 C9 -1.2(3) . . . . no
C6 C5 C10 C9 178.37(17) . . . . no
C4 C7 C8 C9 0.7(2) . . . . no
C4 C7 C8 C13 175.25(13) . . . . no
C11 C7 C8 C9 -174.48(15) . . . . no
C11 C7 C8 C13 0.1(2) . . . . no
C4 C7 C11 O1 178.48(14) . . . . no
C8 C7 C11 O1 -6.2(2) . . . . no
C7 C8 C9 C10 0.8(2) . . . . no
C13 C8 C9 C10 -173.68(15) . . . . no
C7 C8 C13 C12 -26.20(18) . . . . no
C7 C8 C13 C14 97.94(16) . . . . no
C9 C8 C13 C12 148.26(14) . . . . no
C9 C8 C13 C14 -87.61(16) . . . . no
C8 C9 C10 C5 -0.6(3) . . . . no
O1 C12 C13 C8 59.96(15) . . . . no
O1 C12 C13 C14 -66.70(16) . . . . no
C8 C13 C14 C15 -61.48(16) . . . . no
C8 C13 C14 C16 174.93(12) . . . . no
C8 C13 C14 C17 53.89(15) . . . . no
C12 C13 C14 C15 60.33(17) . . . . no
C12 C13 C14 C16 -63.26(15) . . . . no
C12 C13 C14 C17 175.69(13) . . . . no
C13 C14 C15 O2 -132.39(18) . . . . no
C16 C14 C15 O2 -9.0(2) . . . . no
C17 C14 C15 O2 108.3(2) . . . . no
